data_2219236
loop_
_publ_author_name
'Zhang, Zhong'
'Wu, Li-Zhen'
'Geng, Zhi-Rong'
'Wang, Zhi-Lin'

_publ_section_title
Dichlorido(dimethylformamide-\k<i>O</i>)[1,4,7-tris(2-cyanoethyl)-1,4,7-triazacyclononane-\k^3^<i>N</i>^1^,<i>N</i>^4^,<i>N</i>^7^]nickel(II)
_journal_coeditor_code BH2184
_journal_issue 9
_journal_name_full 'Acta Crystallographica Section E'
_journal_page_first m1114
_journal_page_last m1115
_journal_paper_doi 10.1107/S1600536808024422
_journal_volume 64
_journal_year 2008
_chemical_formula_iupac '[Ni Cl2 (C15 H24 N6) (C3 H7 N O)]'
_chemical_formula_moiety 'C18 H31 Cl2 N7 Ni O'
_chemical_formula_sum 'C18 H31 Cl2 N7 Ni O'
_chemical_formula_weight 491.11
_chemical_name_systematic
;
Dichlorido(dimethylformamide-\k<i>O</i>)[1,4,7-tris(2-cyanoethyl)-1,4,7-
triazacyclononane-\k^3^<i>N</i>^1^,<i>N</i>^4^,<i>N</i>^7^]nickel(II)
;
_space_group_IT_number 14
_symmetry_cell_setting monoclinic
_symmetry_space_group_name_Hall '-P 2yn'
_symmetry_space_group_name_H-M 'P 1 21/n 1'
_atom_sites_solution_hydrogens geom
_atom_sites_solution_primary direct
_atom_sites_solution_secondary difmap
_audit_creation_method SHELXL-97
_cell_angle_alpha 90.00
_cell_angle_beta 97.676(2)
_cell_angle_gamma 90.00
_cell_formula_units_Z 4
_cell_length_a 9.7657(10)
_cell_length_b 19.698(2)
_cell_length_c 12.3504(13)
_cell_measurement_pressure 101(2)
_cell_measurement_reflns_used 2569
_cell_measurement_temperature 298(2)
_cell_measurement_theta_max 23.00
_cell_measurement_theta_min 2.35
_cell_volume 2354.5(4)
_computing_cell_refinement 'SAINT (Bruker, 2000)'
_computing_data_collection 'SMART (Bruker, 2000)'
_computing_data_reduction 'SAINT (Bruker, 2000)'
_computing_molecular_graphics 'SHELXTL (Sheldrick, 2008) and ORTEP-3 (Farrugia, 1997)'
_computing_publication_material 'SHELXTL (Sheldrick, 2008)'
_computing_structure_refinement 'SHELXTL (Sheldrick, 2008)'
_computing_structure_solution 'SHELXTL (Sheldrick, 2008)'
_diffrn_ambient_temperature 298(2)
_diffrn_measured_fraction_theta_full 0.997
_diffrn_measured_fraction_theta_max 0.997
_diffrn_measurement_device_type 'Bruker SMART APEX CCD area-detector'
_diffrn_measurement_method '\w and \f'
_diffrn_radiation_monochromator graphite
_diffrn_radiation_source 'sealed tube'
_diffrn_radiation_type MoK\a
_diffrn_radiation_wavelength 0.71073
_diffrn_reflns_av_R_equivalents 0.0503
_diffrn_reflns_av_sigmaI/netI 0.0646
_diffrn_reflns_limit_h_max 12
_diffrn_reflns_limit_h_min -12
_diffrn_reflns_limit_k_max 19
_diffrn_reflns_limit_k_min -24
_diffrn_reflns_limit_l_max 15
_diffrn_reflns_limit_l_min -14
_diffrn_reflns_number 12684
_diffrn_reflns_theta_full 25.99
_diffrn_reflns_theta_max 25.99
_diffrn_reflns_theta_min 1.96
_exptl_absorpt_coefficient_mu 1.074
_exptl_absorpt_correction_T_max 0.798
_exptl_absorpt_correction_T_min 0.725
_exptl_absorpt_correction_type multi-scan
_exptl_absorpt_process_details '(SADABS; Bruker, 2000)'
_exptl_crystal_colour green
_exptl_crystal_density_diffrn 1.385
_exptl_crystal_density_method 'not measured'
_exptl_crystal_description block
_exptl_crystal_F_000 1032
_exptl_crystal_size_max 0.32
_exptl_crystal_size_mid 0.24
_exptl_crystal_size_min 0.22
_refine_diff_density_max 0.317
_refine_diff_density_min -0.480
_refine_ls_extinction_method none
_refine_ls_goodness_of_fit_ref 1.005
_refine_ls_hydrogen_treatment constr
_refine_ls_matrix_type full
_refine_ls_number_constraints 0
_refine_ls_number_parameters 265
_refine_ls_number_reflns 4616
_refine_ls_number_restraints 0
_refine_ls_restrained_S_all 1.005
_refine_ls_R_factor_all 0.0731
_refine_ls_R_factor_gt 0.0530
_refine_ls_shift/su_max 0.000
_refine_ls_shift/su_mean 0.000
_refine_ls_structure_factor_coef Fsqd
_refine_ls_weighting_details 'calc w=1/[\s^2^(Fo^2^)+(0.05P)^2^+1.55P] where P=(Fo^2^+2Fc^2^)/3'
_refine_ls_weighting_scheme calc
_refine_ls_wR_factor_gt 0.1106
_refine_ls_wR_factor_ref 0.1147
_reflns_number_gt 3371
_reflns_number_total 4616
_reflns_threshold_expression I>2\s(I)
_cod_data_source_file bh2184.cif
_cod_data_source_block I
_cod_original_sg_symbol_H-M 'P 21/n'
_cod_database_code 2219236
_cod_database_fobs_code 2219236

loop_
_symmetry_equiv_pos_as_xyz
'x, y, z'
'-x+1/2, y+1/2, -z+1/2'
'-x, -y, -z'
'x-1/2, -y-1/2, z-1/2'

loop_
_atom_site_type_symbol
_atom_site_label
_atom_site_fract_x
_atom_site_fract_y
_atom_site_fract_z
_atom_site_U_iso_or_equiv
_atom_site_adp_type
_atom_site_calc_flag
_atom_site_refinement_flags
_atom_site_occupancy
C C1 0.2245(3) 0.82135(19) 0.3865(3) 0.0332(8) Uani d . 1
H H1A 0.2389 0.7806 0.4307 0.040 Uiso calc R 1
H H1B 0.2251 0.8599 0.4355 0.040 Uiso calc R 1
C C2 0.3401(4) 0.8287(2) 0.3188(3) 0.0362(8) Uani d . 1
H H2B 0.4277 0.8238 0.3654 0.043 Uiso calc R 1
H H2A 0.3371 0.8738 0.2870 0.043 Uiso calc R 1
C C3 0.3526(4) 0.70715(18) 0.2734(3) 0.0349(8) Uani d . 1
H H3A 0.3479 0.7078 0.3514 0.042 Uiso calc R 1
H H3B 0.4437 0.6912 0.2624 0.042 Uiso calc R 1
C C4 0.2440(4) 0.65873(18) 0.2181(3) 0.0366(8) Uani d . 1
H H4A 0.2621 0.6501 0.1440 0.044 Uiso calc R 1
H H4B 0.2503 0.6158 0.2571 0.044 Uiso calc R 1
C C5 0.0623(4) 0.69268(18) 0.3255(3) 0.0366(8) Uani d . 1
H H5A 0.1427 0.6852 0.3792 0.044 Uiso calc R 1
H H5B -0.0044 0.6574 0.3349 0.044 Uiso calc R 1
C C6 0.0012(4) 0.75946(19) 0.3469(3) 0.0343(8) Uani d . 1
H H6B -0.0091 0.7626 0.4238 0.041 Uiso calc R 1
H H6A -0.0901 0.7628 0.3053 0.041 Uiso calc R 1
C C7 0.0122(4) 0.88213(18) 0.3182(3) 0.0342(8) Uani d . 1
H H7A -0.0541 0.8841 0.2524 0.041 Uiso calc R 1
H H7B 0.0780 0.9185 0.3136 0.041 Uiso calc R 1
C C8 -0.0650(4) 0.8969(2) 0.4150(3) 0.0414(9) Uani d . 1
H H8A -0.1106 0.9405 0.4029 0.050 Uiso calc R 1
H H8B -0.1364 0.8628 0.4164 0.050 Uiso calc R 1
C C9 0.0205(5) 0.8984(2) 0.5247(4) 0.0558(12) Uani d . 1
C C10 0.4296(4) 0.7914(2) 0.1522(3) 0.0368(8) Uani d . 1
H H10A 0.3966 0.8310 0.1097 0.044 Uiso calc R 1
H H10B 0.4280 0.7535 0.1019 0.044 Uiso calc R 1
C C11 0.5811(4) 0.8044(2) 0.2007(3) 0.0421(9) Uani d . 1
H H11A 0.6035 0.7764 0.2651 0.051 Uiso calc R 1
H H11B 0.6408 0.7907 0.1478 0.051 Uiso calc R 1
C C12 0.6089(4) 0.8739(2) 0.2298(4) 0.0464(10) Uani d . 1
C C13 0.0002(4) 0.64777(18) 0.1412(3) 0.0399(9) Uani d . 1
H H13A 0.0219 0.6536 0.0674 0.048 Uiso calc R 1
H H13B -0.0894 0.6685 0.1440 0.048 Uiso calc R 1
C C14 -0.0142(5) 0.5712(2) 0.1616(4) 0.0497(10) Uani d . 1
H H14A -0.0132 0.5635 0.2393 0.060 Uiso calc R 1
H H14B -0.1026 0.5558 0.1247 0.060 Uiso calc R 1
C C15 0.0981(5) 0.5304(2) 0.1224(4) 0.0562(12) Uani d . 1
C C16 0.1301(4) 0.90640(19) 0.0180(3) 0.0386(9) Uani d . 1
H H16 0.0691 0.8790 -0.0269 0.046 Uiso calc R 1
C C17 0.2656(6) 1.0076(3) 0.0392(4) 0.0698(16) Uani d . 1
H H17A 0.2512 1.0069 0.1145 0.105 Uiso calc R 1
H H17B 0.2524 1.0529 0.0111 0.105 Uiso calc R 1
H H17C 0.3580 0.9929 0.0330 0.105 Uiso calc R 1
C C18 0.1201(6) 0.9843(3) -0.1349(4) 0.0695(15) Uani d . 1
H H18A 0.0661 0.9484 -0.1718 0.104 Uiso calc R 1
H H18B 0.1977 0.9938 -0.1726 0.104 Uiso calc R 1
H H18C 0.0641 1.0243 -0.1339 0.104 Uiso calc R 1
Cl Cl1 0.17488(9) 0.74622(4) -0.02223(7) 0.0322(2) Uani d . 1
Cl Cl2 -0.11545(8) 0.80646(4) 0.07904(7) 0.0317(2) Uani d . 1
N N1 0.0873(3) 0.81727(13) 0.3173(2) 0.0270(6) Uani d . 1
N N2 0.3315(3) 0.77684(15) 0.2292(2) 0.0330(7) Uani d . 1
N N3 0.1036(3) 0.68642(15) 0.2155(2) 0.0329(6) Uani d . 1
N N4 0.0800(4) 0.8977(2) 0.6093(3) 0.0572(10) Uani d . 1
N N5 0.6267(4) 0.9299(2) 0.2485(3) 0.0616(11) Uani d . 1
N N6 0.1815(4) 0.4987(2) 0.0903(3) 0.0617(11) Uani d . 1
N N7 0.1697(4) 0.96334(18) -0.0217(3) 0.0538(10) Uani d . 1
Ni Ni1 0.12289(5) 0.78712(2) 0.15350(4) 0.03039(14) Uani d . 1
O O1 0.1693(3) 0.88679(12) 0.11226(19) 0.0358(6) Uani d . 1

loop_
_atom_site_aniso_label
_atom_site_aniso_U_11
_atom_site_aniso_U_22
_atom_site_aniso_U_33
_atom_site_aniso_U_12
_atom_site_aniso_U_13
_atom_site_aniso_U_23
C1 0.0328(19) 0.042(2) 0.0252(18) 0.0027(15) 0.0034(14) -0.0026(15)
C2 0.0270(17) 0.048(2) 0.032(2) 0.0031(15) -0.0006(14) -0.0051(16)
C3 0.0298(18) 0.042(2) 0.0324(19) 0.0158(15) 0.0016(14) 0.0045(16)
C4 0.054(2) 0.0288(18) 0.0279(19) 0.0061(16) 0.0081(16) 0.0058(15)
C5 0.048(2) 0.0265(18) 0.037(2) -0.0006(15) 0.0106(17) 0.0025(15)
C6 0.0291(18) 0.040(2) 0.034(2) -0.0007(15) 0.0077(15) 0.0037(16)
C7 0.043(2) 0.0294(19) 0.0311(19) 0.0040(15) 0.0103(16) -0.0047(15)
C8 0.045(2) 0.043(2) 0.038(2) 0.0070(17) 0.0135(17) -0.0058(17)
C9 0.068(3) 0.063(3) 0.042(3) -0.014(2) 0.027(2) -0.018(2)
C10 0.0333(19) 0.050(2) 0.0278(19) -0.0001(16) 0.0079(15) -0.0020(16)
C11 0.0308(19) 0.066(3) 0.032(2) 0.0045(18) 0.0121(16) 0.0035(18)
C12 0.031(2) 0.049(3) 0.061(3) -0.0012(18) 0.0136(18) 0.002(2)
C13 0.041(2) 0.029(2) 0.048(2) -0.0078(16) 0.0020(17) 0.0043(16)
C14 0.057(3) 0.040(2) 0.054(3) -0.0087(19) 0.013(2) -0.0047(19)
C15 0.049(3) 0.042(2) 0.075(3) 0.004(2) -0.003(2) -0.021(2)
C16 0.043(2) 0.039(2) 0.035(2) -0.0012(16) 0.0080(17) 0.0145(16)
C17 0.079(4) 0.061(3) 0.061(3) -0.036(3) -0.020(3) 0.020(2)
C18 0.074(3) 0.068(3) 0.062(3) -0.012(3) -0.006(3) 0.035(3)
Cl1 0.0318(4) 0.0364(5) 0.0285(4) 0.0003(3) 0.0045(3) -0.0005(3)
Cl2 0.0306(4) 0.0356(4) 0.0287(4) 0.0001(3) 0.0038(3) -0.0004(3)
N1 0.0264(14) 0.0266(14) 0.0287(15) 0.0040(11) 0.0064(11) 0.0023(11)
N2 0.0238(15) 0.0357(17) 0.0401(18) -0.0016(12) 0.0066(12) -0.0054(13)
N3 0.0339(15) 0.0323(16) 0.0330(16) -0.0026(12) 0.0057(12) 0.0018(13)
N4 0.059(2) 0.074(3) 0.041(2) -0.003(2) 0.0162(18) -0.0245(19)
N5 0.058(2) 0.063(3) 0.071(3) -0.016(2) 0.034(2) -0.020(2)
N6 0.070(3) 0.055(2) 0.060(3) 0.010(2) 0.009(2) -0.0248(19)
N7 0.070(2) 0.045(2) 0.045(2) -0.0092(18) 0.0022(18) 0.0168(17)
Ni1 0.0296(2) 0.0339(3) 0.0277(2) -0.00010(18) 0.00394(17) 0.00023(19)
O1 0.0419(14) 0.0377(14) 0.0267(13) -0.0016(11) 0.0002(11) 0.0069(11)

loop_
_atom_type_symbol
_atom_type_description
_atom_type_scat_dispersion_real
_atom_type_scat_dispersion_imag
_atom_type_scat_source
C C 0.0033 0.0016 'International Tables Vol C Tables 4.2.6.8 and 6.1.1.4'
H H 0.0000 0.0000 'International Tables Vol C Tables 4.2.6.8 and 6.1.1.4'
N N 0.0061 0.0033 'International Tables Vol C Tables 4.2.6.8 and 6.1.1.4'
O O 0.0106 0.0060 'International Tables Vol C Tables 4.2.6.8 and 6.1.1.4'
Cl Cl 0.1484 0.1585 'International Tables Vol C Tables 4.2.6.8 and 6.1.1.4'
Ni Ni 0.3393 1.1124 'International Tables Vol C Tables 4.2.6.8 and 6.1.1.4'

loop_
_geom_angle_atom_site_label_1
_geom_angle_atom_site_label_2
_geom_angle_atom_site_label_3
_geom_angle
_geom_angle_publ_flag
N1 C1 C2 111.8(3) ?
N1 C1 H1A 109.3 ?
C2 C1 H1A 109.3 ?
N1 C1 H1B 109.3 ?
C2 C1 H1B 109.3 ?
H1A C1 H1B 107.9 ?
C1 C2 N2 111.9(3) ?
C1 C2 H2B 109.2 ?
N2 C2 H2B 109.2 ?
C1 C2 H2A 109.2 ?
N2 C2 H2A 109.2 ?
H2B C2 H2A 107.9 ?
N2 C3 C4 111.2(3) ?
N2 C3 H3A 109.4 ?
C4 C3 H3A 109.4 ?
N2 C3 H3B 109.4 ?
C4 C3 H3B 109.4 ?
H3A C3 H3B 108.0 ?
N3 C4 C3 111.7(3) ?
N3 C4 H4A 109.3 ?
C3 C4 H4A 109.3 ?
N3 C4 H4B 109.3 ?
C3 C4 H4B 109.3 ?
H4A C4 H4B 107.9 ?
N3 C5 C6 113.9(3) ?
N3 C5 H5A 108.8 ?
C6 C5 H5A 108.8 ?
N3 C5 H5B 108.8 ?
C6 C5 H5B 108.8 ?
H5A C5 H5B 107.7 ?
C5 C6 N1 112.3(3) ?
C5 C6 H6B 109.1 ?
N1 C6 H6B 109.1 ?
C5 C6 H6A 109.1 ?
N1 C6 H6A 109.1 ?
H6B C6 H6A 107.9 ?
N1 C7 C8 118.1(3) ?
N1 C7 H7A 107.8 ?
C8 C7 H7A 107.8 ?
N1 C7 H7B 107.8 ?
C8 C7 H7B 107.8 ?
H7A C7 H7B 107.1 ?
C9 C8 C7 116.1(3) ?
C9 C8 H8A 108.3 ?
C7 C8 H8A 108.3 ?
C9 C8 H8B 108.3 ?
C7 C8 H8B 108.3 ?
H8A C8 H8B 107.4 ?
N4 C9 C8 176.6(5) ?
N2 C10 C11 117.2(3) ?
N2 C10 H10A 108.0 ?
C11 C10 H10A 108.0 ?
N2 C10 H10B 108.0 ?
C11 C10 H10B 108.0 ?
H10A C10 H10B 107.2 ?
C12 C11 C10 113.4(3) ?
C12 C11 H11A 108.9 ?
C10 C11 H11A 108.9 ?
C12 C11 H11B 108.9 ?
C10 C11 H11B 108.9 ?
H11A C11 H11B 107.7 ?
N5 C12 C11 176.7(5) ?
N3 C13 C14 118.2(3) ?
N3 C13 H13A 107.8 ?
C14 C13 H13A 107.8 ?
N3 C13 H13B 107.8 ?
C14 C13 H13B 107.8 ?
H13A C13 H13B 107.1 ?
C15 C14 C13 112.9(4) ?
C15 C14 H14A 109.0 ?
C13 C14 H14A 109.0 ?
C15 C14 H14B 109.0 ?
C13 C14 H14B 109.0 ?
H14A C14 H14B 107.8 ?
N6 C15 C14 178.3(5) ?
O1 C16 N7 123.5(4) ?
O1 C16 H16 118.2 ?
N7 C16 H16 118.2 ?
N7 C17 H17A 109.5 ?
N7 C17 H17B 109.5 ?
H17A C17 H17B 109.5 ?
N7 C17 H17C 109.5 ?
H17A C17 H17C 109.5 ?
H17B C17 H17C 109.5 ?
N7 C18 H18A 109.5 ?
N7 C18 H18B 109.5 ?
H18A C18 H18B 109.5 ?
N7 C18 H18C 109.5 ?
H18A C18 H18C 109.5 ?
H18B C18 H18C 109.5 ?
C7 N1 C6 111.3(3) ?
C7 N1 C1 111.0(3) ?
C6 N1 C1 113.2(3) ?
C7 N1 Ni1 112.6(2) ?
C6 N1 Ni1 100.7(2) ?
C1 N1 Ni1 107.69(19) ?
C10 N2 C3 110.5(3) ?
C10 N2 C2 111.6(3) ?
C3 N2 C2 111.5(3) ?
C10 N2 Ni1 111.5(2) ?
C3 N2 Ni1 109.1(2) ?
C2 N2 Ni1 102.4(2) ?
C4 N3 C5 112.3(3) ?
C4 N3 C13 112.3(3) ?
C5 N3 C13 111.5(3) ?
C4 N3 Ni1 103.0(2) ?
C5 N3 Ni1 107.4(2) ?
C13 N3 Ni1 109.9(2) ?
C16 N7 C17 122.5(4) ?
C16 N7 C18 121.4(4) ?
C17 N7 C18 116.1(4) ?
O1 Ni1 N2 88.31(10) yes
O1 Ni1 N3 170.81(11) yes
N2 Ni1 N3 83.12(11) yes
O1 Ni1 N1 92.12(10) yes
N2 Ni1 N1 83.15(11) yes
N3 Ni1 N1 83.59(11) yes
O1 Ni1 Cl2 89.34(7) yes
N2 Ni1 Cl2 175.06(8) yes
N3 Ni1 Cl2 98.94(8) yes
N1 Ni1 Cl2 92.60(8) yes
O1 Ni1 Cl1 90.90(7) yes
N2 Ni1 Cl1 93.35(8) yes
N3 Ni1 Cl1 92.91(8) yes
N1 Ni1 Cl1 175.31(8) yes
Cl2 Ni1 Cl1 91.02(3) yes
C16 O1 Ni1 118.2(2) ?

loop_
_geom_bond_atom_site_label_1
_geom_bond_atom_site_label_2
_geom_bond_distance
_geom_bond_publ_flag
C1 N1 1.492(4) ?
C1 C2 1.499(5) ?
C1 H1A 0.9700 ?
C1 H1B 0.9700 ?
C2 N2 1.500(5) ?
C2 H2B 0.9700 ?
C2 H2A 0.9700 ?
C3 N2 1.482(5) ?
C3 C4 1.518(5) ?
C3 H3A 0.9700 ?
C3 H3B 0.9700 ?
C4 N3 1.473(5) ?
C4 H4A 0.9700 ?
C4 H4B 0.9700 ?
C5 N3 1.473(5) ?
C5 C6 1.483(5) ?
C5 H5A 0.9700 ?
C5 H5B 0.9700 ?
C6 N1 1.490(4) ?
C6 H6B 0.9700 ?
C6 H6A 0.9700 ?
C7 N1 1.474(4) ?
C7 C8 1.524(5) ?
C7 H7A 0.9700 ?
C7 H7B 0.9700 ?
C8 C9 1.493(6) ?
C8 H8A 0.9700 ?
C8 H8B 0.9700 ?
C9 N4 1.126(6) ?
C10 N2 1.466(4) ?
C10 C11 1.541(5) ?
C10 H10A 0.9700 ?
C10 H10B 0.9700 ?
C11 C12 1.433(6) ?
C11 H11A 0.9700 ?
C11 H11B 0.9700 ?
C12 N5 1.134(6) ?
C13 N3 1.480(5) ?
C13 C14 1.538(5) ?
C13 H13A 0.9700 ?
C13 H13B 0.9700 ?
C14 C15 1.491(6) ?
C14 H14A 0.9700 ?
C14 H14B 0.9700 ?
C15 N6 1.139(6) ?
C16 O1 1.238(4) ?
C16 N7 1.304(5) ?
C16 H16 0.9300 ?
C17 N7 1.419(6) ?
C17 H17A 0.9600 ?
C17 H17B 0.9600 ?
C17 H17C 0.9600 ?
C18 N7 1.476(6) ?
C18 H18A 0.9600 ?
C18 H18B 0.9600 ?
C18 H18C 0.9600 ?
Cl1 Ni1 2.4315(10) yes
Cl2 Ni1 2.4158(10) yes
N1 Ni1 2.180(3) yes
N2 Ni1 2.134(3) yes
N3 Ni1 2.144(3) yes
Ni1 O1 2.093(2) yes

loop_
_geom_hbond_atom_site_label_D
_geom_hbond_atom_site_label_H
_geom_hbond_atom_site_label_A
_geom_hbond_site_symmetry_A
_geom_hbond_distance_DH
_geom_hbond_distance_HA
_geom_hbond_distance_DA
_geom_hbond_angle_DHA
_geom_hbond_publ_flag
C1 H1A Cl2 4_676 0.97 2.76 3.667(4) 156 yes
C2 H2A O1 . 0.97 2.54 3.076(5) 115 no
C3 H3A Cl2 4_676 0.97 2.80 3.756(4) 168 yes
C7 H7A Cl2 . 0.97 2.63 3.394(4) 135 no
C10 H10A O1 . 0.97 2.48 3.147(5) 126 no
C10 H10B Cl1 . 0.97 2.73 3.192(4) 110 no
C11 H11A Cl1 4_676 0.97 2.66 3.565(4) 155 yes
C11 H11B Cl2 1_655 0.97 2.65 3.497(4) 146 yes
C13 H13A Cl1 . 0.97 2.69 3.415(4) 132 no
C16 H16 Cl1 . 0.93 2.81 3.233(4) 109 no
C16 H16 Cl2 . 0.93 2.76 3.268(4) 115 no
C18 H18B N5 3_675 0.96 2.55 3.445(7) 155 yes
